data_7045795
loop_
_publ_author_name
'Sharma, Mahendra Kumar'
'Singh, Dharmendra'
'Mahawar, Pritam'
'Yadav, Ravi'
'Nagendran, Selvarajan'

_publ_section_title
;
 Catalytic cyanosilylation using germylene stabilized platinum(ii)
 dicyanide.
;
_journal_issue 17
_journal_name_full 'Dalton transactions (Cambridge, England : 2003)'
_journal_page_first 5943
_journal_page_last 5947
_journal_paper_doi 10.1039/C8DT00043C
_journal_volume 47
_journal_year 2018
_chemical_formula_moiety 'C36 H60 Ge2 N10 Pt, C4 H8 O'
_chemical_formula_sum 'C40 H68 Ge2 N10 O Pt'
_chemical_formula_weight 1045.34
_space_group_IT_number 14
_space_group_name_Hall '-P 2ybc'
_space_group_name_H-M_alt 'P 1 21/c 1'
_symmetry_cell_setting monoclinic
_symmetry_space_group_name_Hall '-P 2ybc'
_symmetry_space_group_name_H-M 'P 1 21/c 1'
_atom_sites_solution_hydrogens geom
_atom_sites_solution_primary direct
_atom_sites_solution_secondary difmap
_audit_creation_method SHELXL-97
_audit_update_record
;
2017-11-14 deposited with the CCDC.
2018-03-06 downloaded from the CCDC.
;
_cell_angle_alpha 90.00
_cell_angle_beta 113.278(2)
_cell_angle_gamma 90.00
_cell_formula_units_Z 4
_cell_length_a 17.510(2)
_cell_length_b 13.7732(18)
_cell_length_c 20.114(3)
_cell_measurement_reflns_used 3347
_cell_measurement_temperature 150(2)
_cell_measurement_theta_max 23.629
_cell_measurement_theta_min 2.469
_cell_volume 4456.0(10)
_computing_cell_refinement 'Bruker SMART'
_computing_data_collection 'Bruker SMART'
_computing_data_reduction 'Bruker SAINT'
_computing_molecular_graphics 'Bruker SHELXTL'
_computing_publication_material 'Bruker SHELXTL'
_computing_structure_refinement 'SHELXL-97 (Sheldrick, 1997)'
_computing_structure_solution 'SHELXS-97 (Sheldrick, 1990)'
_diffrn_ambient_temperature 150(2)
_diffrn_measured_fraction_theta_full 0.998
_diffrn_measured_fraction_theta_max 0.998
_diffrn_measurement_device_type 'CCD area detector'
_diffrn_measurement_method 'phi and omega scans'
_diffrn_radiation_monochromator graphite
_diffrn_radiation_source 'fine-focus sealed tube'
_diffrn_radiation_type MoK\a
_diffrn_radiation_wavelength 0.71073
_diffrn_reflns_av_R_equivalents 0.0632
_diffrn_reflns_av_sigmaI/netI 0.0740
_diffrn_reflns_limit_h_max 20
_diffrn_reflns_limit_h_min -20
_diffrn_reflns_limit_k_max 16
_diffrn_reflns_limit_k_min -14
_diffrn_reflns_limit_l_max 23
_diffrn_reflns_limit_l_min -16
_diffrn_reflns_number 23033
_diffrn_reflns_theta_full 25.00
_diffrn_reflns_theta_max 25.00
_diffrn_reflns_theta_min 1.27
_exptl_absorpt_coefficient_mu 4.514
_exptl_absorpt_correction_T_max 0.479
_exptl_absorpt_correction_T_min 0.234
_exptl_absorpt_correction_type multi-scan
_exptl_absorpt_process_details '(SADABS; Bruker, 2000)'
_exptl_crystal_colour yellow
_exptl_crystal_density_diffrn 1.558
_exptl_crystal_density_method 'not measured'
_exptl_crystal_description block
_exptl_crystal_F_000 2112.0
_exptl_crystal_size_max 0.345
_exptl_crystal_size_mid 0.275
_exptl_crystal_size_min 0.163
_refine_diff_density_max 0.653
_refine_diff_density_min -0.221
_refine_diff_density_rms 0.145
_refine_ls_extinction_method none
_refine_ls_goodness_of_fit_ref 1.051
_refine_ls_hydrogen_treatment mixed
_refine_ls_matrix_type full
_refine_ls_number_parameters 502
_refine_ls_number_reflns 7824
_refine_ls_number_restraints 0
_refine_ls_restrained_S_all 1.051
_refine_ls_R_factor_all 0.0694
_refine_ls_R_factor_gt 0.0490
_refine_ls_shift/su_max 0.010
_refine_ls_shift/su_mean 0.003
_refine_ls_structure_factor_coef Fsqd
_refine_ls_weighting_details 'calc w=1/[\s^2^(Fo^2^)+(0.0324P)^2^+8.4041P] where P=(Fo^2^+2Fc^2^)/3'
_refine_ls_weighting_scheme calc
_refine_ls_wR_factor_gt 0.0919
_refine_ls_wR_factor_ref 0.0992
_reflns_number_gt 6142
_reflns_number_total 7824
_reflns_threshold_expression >2sigma(I)
_cod_data_source_file c8dt00043c2.cif
_cod_data_source_block msha20m
_cod_depositor_comments 'Adding full bibliography for 7045794--7045798.cif.'
_cod_original_cell_volume 4455.9(10)
_cod_original_sg_symbol_H-M 'P 21/c'
_cod_database_code 7045795

loop_
_symmetry_equiv_pos_as_xyz
'x, y, z'
'-x, y+1/2, -z+1/2'
'-x, -y, -z'
'x, -y-1/2, z-1/2'

loop_
_atom_site_label
_atom_site_type_symbol
_atom_site_fract_x
_atom_site_fract_y
_atom_site_fract_z
_atom_site_U_iso_or_equiv
_atom_site_adp_type
_atom_site_occupancy
_atom_site_symmetry_multiplicity
_atom_site_calc_flag
_atom_site_refinement_flags
Pt1 Pt 0.241834(16) 0.70009(2) 0.180528(14) 0.02389(9) Uani 1 1 d .
Ge1 Ge 0.28732(4) 0.59933(5) 0.11077(4) 0.02353(18) Uani 1 1 d .
Ge2 Ge 0.20308(4) 0.83849(5) 0.10768(4) 0.02227(18) Uani 1 1 d .
N1 N 0.2727(3) 0.6219(4) 0.0128(3) 0.0236(13) Uani 1 1 d .
N4 N 0.0934(3) 0.8513(4) 0.0337(3) 0.0215(13) Uani 1 1 d .
N3 N 0.2359(3) 0.8629(4) 0.0289(3) 0.0243(13) Uani 1 1 d .
N5 N 0.2061(4) 0.7695(5) 0.2589(3) 0.0312(15) Uani 1 1 d .
N6 N 0.1389(5) 0.7887(5) 0.2457(3) 0.0440(18) Uani 1 1 d .
N2 N 0.4023(3) 0.6078(4) 0.1276(3) 0.0267(14) Uani 1 1 d .
N9 N 0.3299(4) 0.5995(5) 0.3131(4) 0.0335(15) Uani 1 1 d .
N8 N 0.2850(4) 0.5832(5) 0.2543(3) 0.0396(17) Uani 1 1 d .
N10 N 0.3752(5) 0.6110(6) 0.3736(4) 0.056(2) Uani 1 1 d .
N7 N 0.0697(5) 0.8115(7) 0.2356(4) 0.071(3) Uani 1 1 d .
C26 C 0.3228(4) 0.8572(5) 0.0378(4) 0.0263(17) Uani 1 1 d .
H26A H 0.3237 0.8380 -0.0083 0.032 Uiso 1 1 calc R
H26B H 0.3492 0.8057 0.0721 0.032 Uiso 1 1 calc R
C25 C 0.0904(4) 0.8731(5) -0.0318(4) 0.0237(16) Uani 1 1 d .
C8 C 0.1888(4) 0.6422(5) -0.0421(4) 0.0278(17) Uani 1 1 d .
H8A H 0.1941 0.6824 -0.0796 0.033 Uiso 1 1 calc R
H8B H 0.1585 0.6794 -0.0195 0.033 Uiso 1 1 calc R
C31 C -0.0314(4) 0.7549(6) 0.0304(4) 0.0333(18) Uani 1 1 d .
H31 H -0.0512 0.7475 -0.0222 0.040 Uiso 1 1 calc R
C6 C 0.4998(4) 0.6155(5) 0.0719(4) 0.0322(18) Uani 1 1 d .
H6 H 0.5401 0.6025 0.1177 0.039 Uiso 1 1 calc R
C9 C 0.1376(4) 0.5524(5) -0.0776(4) 0.0326(18) Uani 1 1 d .
H9 H 0.1397 0.5077 -0.0390 0.039 Uiso 1 1 calc R
C34 C 0.2146(4) 0.9614(5) 0.1612(4) 0.0269(17) Uani 1 1 d .
H34 H 0.1691 0.9626 0.1779 0.032 Uiso 1 1 calc R
C35 C 0.2028(4) 1.0512(5) 0.1127(4) 0.0319(18) Uani 1 1 d .
H35A H 0.1975 1.1080 0.1383 0.048 Uiso 1 1 calc R
H35B H 0.1534 1.0435 0.0694 0.048 Uiso 1 1 calc R
H35C H 0.2500 1.0582 0.1002 0.048 Uiso 1 1 calc R
C19 C 0.1723(4) 0.8795(5) -0.0356(4) 0.0222(16) Uani 1 1 d .
C13 C 0.5127(4) 0.6941(6) 0.2322(4) 0.0354(19) Uani 1 1 d .
H13 H 0.5372 0.7190 0.1994 0.043 Uiso 1 1 calc R
C30 C 0.0207(4) 0.8462(5) 0.0522(4) 0.0270(17) Uani 1 1 d .
H30A H -0.0149 0.9011 0.0299 0.032 Uiso 1 1 calc R
H30B H 0.0395 0.8537 0.1042 0.032 Uiso 1 1 calc R
C27 C 0.3760(4) 0.9485(6) 0.0633(4) 0.0339(19) Uani 1 1 d .
H27 H 0.3740 0.9693 0.1092 0.041 Uiso 1 1 calc R
C20 C 0.1851(4) 0.8964(5) -0.0991(3) 0.0257(16) Uani 1 1 d .
H20 H 0.2407 0.8958 -0.0927 0.031 Uiso 1 1 calc R
C1 C 0.3428(4) 0.6288(5) 0.0012(4) 0.0284(17) Uani 1 1 d .
C12 C 0.4663(4) 0.6002(5) 0.2004(4) 0.0301(18) Uani 1 1 d .
H12A H 0.5065 0.5520 0.2000 0.036 Uiso 1 1 calc R
H12B H 0.4408 0.5766 0.2322 0.036 Uiso 1 1 calc R
C16 C 0.2719(5) 0.4583(5) 0.1195(4) 0.0325(18) Uani 1 1 d .
H16 H 0.310(4) 0.440(5) 0.169(4) 0.039 Uiso 1 1 calc .
C2 C 0.3430(5) 0.6485(5) -0.0677(4) 0.0318(18) Uani 1 1 d .
H2 H 0.2904 0.6537 -0.1046 0.038 Uiso 1 1 calc R
C7 C 0.4183(4) 0.6164(5) 0.0679(3) 0.0246(16) Uani 1 1 d .
C3 C 0.4061(5) 0.6612(6) -0.0891(4) 0.041(2) Uani 1 1 d .
H3 H 0.3892 0.6781 -0.1376 0.049 Uiso 1 1 calc R
C29 C 0.4653(4) 0.9233(6) 0.0771(5) 0.049(2) Uani 1 1 d .
H29A H 0.4686 0.9025 0.0327 0.073 Uiso 1 1 calc R
H29B H 0.4841 0.8719 0.1121 0.073 Uiso 1 1 calc R
H29C H 0.4998 0.9794 0.0953 0.073 Uiso 1 1 calc R
C24 C 0.0137(4) 0.8886(5) -0.0901(4) 0.0300(17) Uani 1 1 d .
H24 H -0.0322 0.8821 -0.0782 0.036 Uiso 1 1 calc R
C28 C 0.3459(5) 1.0320(6) 0.0100(4) 0.041(2) Uani 1 1 d .
H28A H 0.3779 1.0891 0.0307 0.061 Uiso 1 1 calc R
H28B H 0.2883 1.0444 -0.0008 0.061 Uiso 1 1 calc R
H28C H 0.3525 1.0154 -0.0338 0.061 Uiso 1 1 calc R
C36 C 0.2952(5) 0.9672(6) 0.2292(4) 0.042(2) Uani 1 1 d .
H36A H 0.3419 0.9683 0.2156 0.062 Uiso 1 1 calc R
H36B H 0.2993 0.9117 0.2593 0.062 Uiso 1 1 calc R
H36C H 0.2950 1.0254 0.2555 0.062 Uiso 1 1 calc R
C10 C 0.0468(4) 0.5853(6) -0.1176(4) 0.042(2) Uani 1 1 d .
H10A H 0.0435 0.6313 -0.1545 0.063 Uiso 1 1 calc R
H10B H 0.0277 0.6151 -0.0838 0.063 Uiso 1 1 calc R
H10C H 0.0127 0.5301 -0.1394 0.063 Uiso 1 1 calc R
C14 C 0.4571(5) 0.7706(6) 0.2415(4) 0.046(2) Uani 1 1 d .
H14A H 0.4357 0.7489 0.2761 0.069 Uiso 1 1 calc R
H14B H 0.4118 0.7824 0.1959 0.069 Uiso 1 1 calc R
H14C H 0.4881 0.8294 0.2585 0.069 Uiso 1 1 calc R
C32 C 0.0181(5) 0.6660(6) 0.0655(4) 0.040(2) Uani 1 1 d .
H32A H 0.0326 0.6685 0.1167 0.060 Uiso 1 1 calc R
H32B H 0.0678 0.6638 0.0563 0.060 Uiso 1 1 calc R
H32C H -0.0146 0.6090 0.0458 0.060 Uiso 1 1 calc R
C5 C 0.5307(5) 0.6308(6) 0.0192(5) 0.045(2) Uani 1 1 d .
H5 H 0.5880 0.6246 0.0350 0.054 Uiso 1 1 calc R
C11 C 0.1687(5) 0.4994(6) -0.1266(4) 0.042(2) Uani 1 1 d .
H11A H 0.1648 0.5408 -0.1662 0.064 Uiso 1 1 calc R
H11B H 0.1357 0.4422 -0.1449 0.064 Uiso 1 1 calc R
H11C H 0.2257 0.4812 -0.1001 0.064 Uiso 1 1 calc R
C21 C 0.1301(5) 0.9140(6) -0.1696(4) 0.038(2) Uani 1 1 d .
H21 H 0.1547 0.9216 -0.2026 0.046 Uiso 1 1 calc R
C33 C -0.1060(5) 0.7663(7) 0.0498(5) 0.052(2) Uani 1 1 d .
H33A H -0.1391 0.7082 0.0368 0.078 Uiso 1 1 calc R
H33B H -0.1388 0.8205 0.0239 0.078 Uiso 1 1 calc R
H33C H -0.0876 0.7773 0.1009 0.078 Uiso 1 1 calc R
C18 C 0.2965(5) 0.3976(6) 0.0681(4) 0.046(2) Uani 1 1 d .
H18A H 0.2961 0.3301 0.0799 0.070 Uiso 1 1 calc R
H18B H 0.3513 0.4158 0.0726 0.070 Uiso 1 1 calc R
H18C H 0.2577 0.4086 0.0193 0.070 Uiso 1 1 calc R
C17 C 0.1845(5) 0.4351(6) 0.1143(4) 0.043(2) Uani 1 1 d .
H17A H 0.1447 0.4518 0.0669 0.065 Uiso 1 1 calc R
H17B H 0.1733 0.4719 0.1500 0.065 Uiso 1 1 calc R
H17C H 0.1805 0.3671 0.1227 0.065 Uiso 1 1 calc R
C4 C 0.4897(5) 0.6539(6) -0.0532(4) 0.044(2) Uani 1 1 d .
H4 H 0.5222 0.6654 -0.0794 0.052 Uiso 1 1 calc R
C15 C 0.5817(7) 0.6731(8) 0.3042(6) 0.103(5) Uani 1 1 d .
H15A H 0.6134 0.7312 0.3225 0.155 Uiso 1 1 calc R
H15B H 0.6173 0.6237 0.2984 0.155 Uiso 1 1 calc R
H15C H 0.5586 0.6511 0.3375 0.155 Uiso 1 1 calc R
C23 C -0.0059(5) 0.9117(6) -0.1621(4) 0.039(2) Uani 1 1 d .
H23 H -0.0622 0.9217 -0.1897 0.047 Uiso 1 1 calc R
C22 C 0.0448(5) 0.9220(7) -0.1987(4) 0.046(2) Uani 1 1 d .
H22 H 0.0193 0.9357 -0.2479 0.055 Uiso 1 1 calc R
O1 O 0.8491(6) 0.7874(9) 0.2316(6) 0.132(4) Uani 1 1 d .
C40 C 0.7991(7) 0.7172(9) 0.2419(8) 0.106(5) Uani 1 1 d .
H40A H 0.8031 0.7210 0.2913 0.128 Uiso 1 1 calc R
H40B H 0.8194 0.6539 0.2354 0.128 Uiso 1 1 calc R
C37 C 0.7773(11) 0.8457(13) 0.1740(11) 0.165(8) Uani 1 1 d .
H37A H 0.7846 0.9139 0.1870 0.198 Uiso 1 1 calc R
H37B H 0.7818 0.8388 0.1277 0.198 Uiso 1 1 calc R
C39 C 0.7143(10) 0.7257(12) 0.1939(12) 0.206(12) Uani 1 1 d D
H39A H 0.7014 0.6789 0.1549 0.247 Uiso 1 1 calc R
H39B H 0.6788 0.7126 0.2197 0.247 Uiso 1 1 calc R
C38 C 0.7002(10) 0.8188(13) 0.1660(10) 0.159(8) Uani 1 1 d D
H38A H 0.6787 0.8605 0.1934 0.191 Uiso 1 1 calc R
H38B H 0.6621 0.8190 0.1155 0.191 Uiso 1 1 calc R

loop_
_atom_site_aniso_label
_atom_site_aniso_U_11
_atom_site_aniso_U_22
_atom_site_aniso_U_33
_atom_site_aniso_U_23
_atom_site_aniso_U_13
_atom_site_aniso_U_12
Pt1 0.02412(15) 0.02842(17) 0.01894(15) 0.00288(13) 0.00831(11) 0.00068(13)
Ge1 0.0216(4) 0.0270(4) 0.0204(4) 0.0021(3) 0.0065(3) 0.0006(3)
Ge2 0.0194(4) 0.0251(4) 0.0194(4) 0.0006(3) 0.0045(3) -0.0002(3)
N1 0.018(3) 0.031(4) 0.018(3) 0.001(3) 0.003(2) 0.000(3)
N4 0.015(3) 0.026(3) 0.020(3) 0.005(2) 0.004(2) 0.004(2)
N3 0.024(3) 0.023(3) 0.026(3) 0.010(3) 0.010(3) 0.007(3)
N5 0.038(4) 0.032(4) 0.021(3) 0.003(3) 0.010(3) 0.001(3)
N6 0.070(6) 0.043(5) 0.019(4) -0.005(3) 0.018(4) 0.001(4)
N2 0.024(3) 0.034(4) 0.021(3) 0.002(3) 0.007(3) 0.004(3)
N9 0.040(4) 0.037(4) 0.030(4) 0.012(3) 0.021(3) 0.011(3)
N8 0.048(4) 0.043(4) 0.025(4) 0.010(3) 0.011(3) 0.005(3)
N10 0.060(5) 0.063(6) 0.033(4) 0.006(4) 0.006(4) 0.022(4)
N7 0.063(5) 0.109(8) 0.044(5) 0.004(5) 0.025(4) 0.027(5)
C26 0.024(4) 0.030(4) 0.026(4) 0.006(3) 0.010(3) 0.007(3)
C25 0.024(4) 0.021(4) 0.021(4) -0.001(3) 0.003(3) -0.004(3)
C8 0.024(4) 0.035(5) 0.021(4) 0.000(3) 0.004(3) -0.004(3)
C31 0.029(4) 0.042(5) 0.025(4) 0.002(4) 0.007(3) -0.006(4)
C6 0.026(4) 0.033(5) 0.038(5) -0.004(4) 0.012(4) 0.003(3)
C9 0.033(4) 0.030(5) 0.026(4) 0.002(3) 0.003(3) -0.002(4)
C34 0.028(4) 0.026(4) 0.027(4) -0.004(3) 0.010(3) 0.000(3)
C35 0.024(4) 0.032(5) 0.029(4) -0.005(3) -0.001(3) 0.001(3)
C19 0.022(4) 0.018(4) 0.027(4) -0.002(3) 0.010(3) -0.001(3)
C13 0.024(4) 0.045(5) 0.027(4) -0.010(4) -0.001(3) 0.009(4)
C30 0.019(4) 0.034(4) 0.026(4) 0.002(3) 0.007(3) 0.001(3)
C27 0.031(4) 0.039(5) 0.030(4) 0.002(4) 0.011(3) -0.008(4)
C20 0.027(4) 0.032(4) 0.022(4) 0.003(3) 0.013(3) -0.003(3)
C1 0.031(4) 0.027(4) 0.025(4) -0.004(3) 0.009(3) -0.002(3)
C12 0.024(4) 0.037(5) 0.025(4) 0.002(3) 0.006(3) 0.007(3)
C16 0.039(5) 0.028(5) 0.027(4) 0.003(3) 0.009(4) -0.007(4)
C2 0.034(4) 0.032(5) 0.028(4) -0.002(3) 0.010(4) -0.003(4)
C7 0.021(4) 0.029(4) 0.018(4) -0.005(3) 0.002(3) 0.000(3)
C3 0.044(5) 0.047(5) 0.035(5) 0.002(4) 0.020(4) -0.010(4)
C29 0.024(4) 0.055(6) 0.064(6) 0.007(5) 0.014(4) -0.011(4)
C24 0.024(4) 0.032(5) 0.031(4) 0.005(3) 0.007(3) -0.005(3)
C28 0.035(4) 0.043(5) 0.039(5) 0.007(4) 0.009(4) -0.010(4)
C36 0.046(5) 0.036(5) 0.032(5) -0.012(4) 0.004(4) -0.007(4)
C10 0.036(5) 0.045(6) 0.036(5) -0.001(4) 0.005(4) -0.001(4)
C14 0.045(5) 0.055(6) 0.033(5) -0.006(4) 0.011(4) -0.003(4)
C32 0.034(4) 0.036(5) 0.045(5) -0.002(4) 0.011(4) -0.011(4)
C5 0.026(4) 0.061(6) 0.051(6) -0.012(4) 0.018(4) -0.004(4)
C11 0.043(5) 0.037(5) 0.037(5) -0.011(4) 0.004(4) -0.003(4)
C21 0.040(5) 0.048(6) 0.032(5) 0.007(4) 0.021(4) -0.002(4)
C33 0.027(4) 0.063(7) 0.060(6) 0.017(5) 0.012(4) -0.007(4)
C18 0.046(5) 0.030(5) 0.054(6) 0.001(4) 0.009(4) 0.004(4)
C17 0.053(5) 0.043(5) 0.034(5) 0.001(4) 0.017(4) -0.015(4)
C4 0.042(5) 0.062(6) 0.042(5) -0.006(4) 0.033(4) -0.003(4)
C15 0.080(8) 0.071(8) 0.084(8) -0.042(6) -0.047(6) 0.033(6)
C23 0.025(4) 0.052(6) 0.031(5) 0.010(4) 0.002(4) 0.015(4)
C22 0.047(5) 0.072(7) 0.017(4) 0.013(4) 0.012(4) 0.011(5)
O1 0.123(8) 0.165(11) 0.130(9) -0.007(7) 0.072(7) 0.006(8)
C40 0.065(8) 0.094(10) 0.159(13) 0.094(10) 0.043(8) 0.024(7)
C37 0.137(15) 0.147(16) 0.23(2) 0.134(15) 0.091(15) 0.058(13)
C39 0.089(11) 0.125(16) 0.37(3) 0.157(18) 0.055(15) 0.003(10)
C38 0.101(13) 0.19(2) 0.179(18) 0.073(15) 0.052(13) 0.051(13)

loop_
_atom_type_symbol
_atom_type_description
_atom_type_scat_dispersion_real
_atom_type_scat_dispersion_imag
_atom_type_scat_source
C C 0.0033 0.0016 'International Tables Vol C Tables 4.2.6.8 and 6.1.1.4'
H H 0.0000 0.0000 'International Tables Vol C Tables 4.2.6.8 and 6.1.1.4'
N N 0.0061 0.0033 'International Tables Vol C Tables 4.2.6.8 and 6.1.1.4'
Ge Ge 0.1547 1.8001 'International Tables Vol C Tables 4.2.6.8 and 6.1.1.4'
Pt Pt -1.7033 8.3905 'International Tables Vol C Tables 4.2.6.8 and 6.1.1.4'
O O 0.0106 0.0060 'International Tables Vol C Tables 4.2.6.8 and 6.1.1.4'

loop_
_geom_angle_atom_site_label_1
_geom_angle_atom_site_label_2
_geom_angle_atom_site_label_3
_geom_angle
N8 Pt1 N5 87.2(2)
N8 Pt1 Ge1 81.76(18)
N5 Pt1 Ge1 168.88(16)
N8 Pt1 Ge2 174.55(19)
N5 Pt1 Ge2 90.03(16)
Ge1 Pt1 Ge2 101.09(3)
N2 Ge1 N1 82.8(2)
N2 Ge1 C16 102.5(3)
N1 Ge1 C16 106.5(3)
N2 Ge1 Pt1 116.42(17)
N1 Ge1 Pt1 125.97(17)
C16 Ge1 Pt1 116.1(2)
N4 Ge2 N3 83.0(2)
N4 Ge2 C34 101.5(3)
N3 Ge2 C34 107.5(3)
N4 Ge2 Pt1 121.03(17)
N3 Ge2 Pt1 123.66(16)
C34 Ge2 Pt1 114.6(2)
C1 N1 C8 124.5(6)
C1 N1 Ge1 115.7(4)
C8 N1 Ge1 119.4(4)
C25 N4 C30 124.4(5)
C25 N4 Ge2 115.0(4)
C30 N4 Ge2 120.3(4)
C19 N3 C26 123.3(6)
C19 N3 Ge2 114.8(4)
C26 N3 Ge2 121.8(4)
N6 N5 Pt1 120.8(5)
N5 N6 N7 176.1(8)
C7 N2 C12 123.8(6)
C7 N2 Ge1 115.2(4)
C12 N2 Ge1 120.9(5)
N8 N9 N10 176.6(8)
N9 N8 Pt1 118.7(6)
N3 C26 C27 117.7(6)
N3 C26 H26A 107.9
C27 C26 H26A 107.9
N3 C26 H26B 107.9
C27 C26 H26B 107.9
H26A C26 H26B 107.2
N4 C25 C24 120.7(6)
N4 C25 C19 114.1(6)
C24 C25 C19 125.2(6)
N1 C8 C9 115.0(6)
N1 C8 H8A 108.5
C9 C8 H8A 108.5
N1 C8 H8B 108.5
C9 C8 H8B 108.5
H8A C8 H8B 107.5
C32 C31 C33 111.0(6)
C32 C31 C30 111.8(6)
C33 C31 C30 108.8(7)
C32 C31 H31 108.4
C33 C31 H31 108.4
C30 C31 H31 108.4
C5 C6 C7 130.9(7)
C5 C6 H6 114.6
C7 C6 H6 114.6
C11 C9 C8 113.8(6)
C11 C9 C10 111.7(6)
C8 C9 C10 107.4(6)
C11 C9 H9 107.9
C8 C9 H9 107.9
C10 C9 H9 107.9
C36 C34 C35 111.7(6)
C36 C34 Ge2 113.1(5)
C35 C34 Ge2 112.6(5)
C36 C34 H34 106.3
C35 C34 H34 106.3
Ge2 C34 H34 106.3
C34 C35 H35A 109.5
C34 C35 H35B 109.5
H35A C35 H35B 109.5
C34 C35 H35C 109.5
H35A C35 H35C 109.5
H35B C35 H35C 109.5
N3 C19 C20 122.2(6)
N3 C19 C25 113.0(6)
C20 C19 C25 124.7(6)
C14 C13 C15 109.2(7)
C14 C13 C12 112.5(6)
C15 C13 C12 109.5(7)
C14 C13 H13 108.5
C15 C13 H13 108.5
C12 C13 H13 108.5
N4 C30 C31 116.9(6)
N4 C30 H30A 108.1
C31 C30 H30A 108.1
N4 C30 H30B 108.1
C31 C30 H30B 108.1
H30A C30 H30B 107.3
C29 C27 C28 110.4(6)
C29 C27 C26 108.7(6)
C28 C27 C26 113.0(6)
C29 C27 H27 108.2
C28 C27 H27 108.2
C26 C27 H27 108.2
C21 C20 C19 131.7(7)
C21 C20 H20 114.2
C19 C20 H20 114.2
N1 C1 C2 122.8(6)
N1 C1 C7 112.7(6)
C2 C1 C7 124.5(7)
N2 C12 C13 115.6(6)
N2 C12 H12A 108.4
C13 C12 H12A 108.4
N2 C12 H12B 108.4
C13 C12 H12B 108.4
H12A C12 H12B 107.4
C18 C16 C17 112.6(6)
C18 C16 Ge1 113.2(5)
C17 C16 Ge1 111.6(5)
C18 C16 H16 102(4)
C17 C16 H16 110(4)
Ge1 C16 H16 106(4)
C3 C2 C1 131.3(7)
C3 C2 H2 114.4
C1 C2 H2 114.4
N2 C7 C6 121.2(6)
N2 C7 C1 113.3(6)
C6 C7 C1 125.5(7)
C2 C3 C4 132.0(8)
C2 C3 H3 114.0
C4 C3 H3 114.0
C27 C29 H29A 109.5
C27 C29 H29B 109.5
H29A C29 H29B 109.5
C27 C29 H29C 109.5
H29A C29 H29C 109.5
H29B C29 H29C 109.5
C23 C24 C25 131.8(7)
C23 C24 H24 114.1
C25 C24 H24 114.1
C27 C28 H28A 109.5
C27 C28 H28B 109.5
H28A C28 H28B 109.5
C27 C28 H28C 109.5
H28A C28 H28C 109.5
H28B C28 H28C 109.5
C34 C36 H36A 109.5
C34 C36 H36B 109.5
H36A C36 H36B 109.5
C34 C36 H36C 109.5
H36A C36 H36C 109.5
H36B C36 H36C 109.5
C9 C10 H10A 109.5
C9 C10 H10B 109.5
H10A C10 H10B 109.5
C9 C10 H10C 109.5
H10A C10 H10C 109.5
H10B C10 H10C 109.5
C13 C14 H14A 109.5
C13 C14 H14B 109.5
H14A C14 H14B 109.5
C13 C14 H14C 109.5
H14A C14 H14C 109.5
H14B C14 H14C 109.5
C31 C32 H32A 109.5
C31 C32 H32B 109.5
H32A C32 H32B 109.5
C31 C32 H32C 109.5
H32A C32 H32C 109.5
H32B C32 H32C 109.5
C4 C5 C6 130.2(7)
C4 C5 H5 114.9
C6 C5 H5 114.9
C9 C11 H11A 109.5
C9 C11 H11B 109.5
H11A C11 H11B 109.5
C9 C11 H11C 109.5
H11A C11 H11C 109.5
H11B C11 H11C 109.5
C22 C21 C20 130.4(7)
C22 C21 H21 114.8
C20 C21 H21 114.8
C31 C33 H33A 109.5
C31 C33 H33B 109.5
H33A C33 H33B 109.5
C31 C33 H33C 109.5
H33A C33 H33C 109.5
H33B C33 H33C 109.5
C16 C18 H18A 109.5
C16 C18 H18B 109.5
H18A C18 H18B 109.5
C16 C18 H18C 109.5
H18A C18 H18C 109.5
H18B C18 H18C 109.5
C16 C17 H17A 109.5
C16 C17 H17B 109.5
H17A C17 H17B 109.5
C16 C17 H17C 109.5
H17A C17 H17C 109.5
H17B C17 H17C 109.5
C3 C4 C5 125.5(7)
C3 C4 H4 117.3
C5 C4 H4 117.3
C13 C15 H15A 109.5
C13 C15 H15B 109.5
H15A C15 H15B 109.5
C13 C15 H15C 109.5
H15A C15 H15C 109.5
H15B C15 H15C 109.5
C22 C23 C24 129.9(7)
C22 C23 H23 115.1
C24 C23 H23 115.1
C23 C22 C21 126.1(7)
C23 C22 H22 116.9
C21 C22 H22 117.0
C40 O1 C37 95.7(10)
O1 C40 C39 113.4(10)
O1 C40 H40A 108.9
C39 C40 H40A 108.9
O1 C40 H40B 108.9
C39 C40 H40B 108.9
H40A C40 H40B 107.7
C38 C37 O1 115.1(12)
C38 C37 H37A 108.2
O1 C37 H37A 108.4
C38 C37 H37B 108.7
O1 C37 H37B 108.6
H37A C37 H37B 107.5
C38 C39 C40 108.8(14)
C38 C39 H39A 110.1
C40 C39 H39A 109.9
C38 C39 H39B 109.8
C40 C39 H39B 109.9
H39A C39 H39B 108.3
C39 C38 C37 101.4(14)
C39 C38 H38A 111.6
C37 C38 H38A 111.8
C39 C38 H38B 111.3
C37 C38 H38B 111.3
H38A C38 H38B 109.3

loop_
_geom_bond_atom_site_label_1
_geom_bond_atom_site_label_2
_geom_bond_distance
Pt1 N8 2.116(6)
Pt1 N5 2.137(6)
Pt1 Ge1 2.3263(8)
Pt1 Ge2 2.3356(8)
Ge1 N2 1.908(5)
Ge1 N1 1.910(5)
Ge1 C16 1.978(7)
Ge2 N4 1.917(5)
Ge2 N3 1.918(5)
Ge2 C34 1.973(7)
N1 C1 1.340(8)
N1 C8 1.474(8)
N4 C25 1.332(8)
N4 C30 1.461(8)
N3 C19 1.353(8)
N3 C26 1.461(8)
N5 N6 1.131(9)
N6 N7 1.190(10)
N2 C7 1.342(8)
N2 C12 1.453(8)
N9 N8 1.155(8)
N9 N10 1.171(9)
C26 C27 1.528(10)
C26 H26A 0.9700
C26 H26B 0.9700
C25 C24 1.407(9)
C25 C19 1.469(9)
C8 C9 1.529(9)
C8 H8A 0.9700
C8 H8B 0.9700
C31 C32 1.504(10)
C31 C33 1.513(10)
C31 C30 1.513(10)
C31 H31 0.9800
C6 C5 1.383(10)
C6 C7 1.397(9)
C6 H6 0.9300
C9 C11 1.491(10)
C9 C10 1.539(10)
C9 H9 0.9800
C34 C36 1.532(9)
C34 C35 1.538(9)
C34 H34 0.9800
C35 H35A 0.9600
C35 H35B 0.9600
C35 H35C 0.9600
C19 C20 1.401(9)
C13 C14 1.496(10)
C13 C15 1.502(11)
C13 C12 1.526(10)
C13 H13 0.9800
C30 H30A 0.9700
C30 H30B 0.9700
C27 C29 1.517(10)
C27 C28 1.518(10)
C27 H27 0.9800
C20 C21 1.386(9)
C20 H20 0.9300
C1 C2 1.412(10)
C1 C7 1.475(9)
C12 H12A 0.9700
C12 H12B 0.9700
C16 C18 1.520(11)
C16 C17 1.525(10)
C16 H16 1.01(7)
C2 C3 1.347(10)
C2 H2 0.9300
C3 C4 1.356(11)
C3 H3 0.9300
C29 H29A 0.9600
C29 H29B 0.9600
C29 H29C 0.9600
C24 C23 1.387(10)
C24 H24 0.9300
C28 H28A 0.9600
C28 H28B 0.9600
C28 H28C 0.9600
C36 H36A 0.9600
C36 H36B 0.9600
C36 H36C 0.9600
C10 H10A 0.9600
C10 H10B 0.9600
C10 H10C 0.9600
C14 H14A 0.9600
C14 H14B 0.9600
C14 H14C 0.9600
C32 H32A 0.9600
C32 H32B 0.9600
C32 H32C 0.9600
C5 C4 1.382(11)
C5 H5 0.9300
C11 H11A 0.9600
C11 H11B 0.9600
C11 H11C 0.9600
C21 C22 1.376(10)
C21 H21 0.9300
C33 H33A 0.9600
C33 H33B 0.9600
C33 H33C 0.9600
C18 H18A 0.9600
C18 H18B 0.9600
C18 H18C 0.9600
C17 H17A 0.9600
C17 H17B 0.9600
C17 H17C 0.9600
C4 H4 0.9300
C15 H15A 0.9600
C15 H15B 0.9600
C15 H15C 0.9600
C23 C22 1.367(10)
C23 H23 0.9300
C22 H22 0.9300
O1 C40 1.374(13)
O1 C37 1.554(16)
C40 C39 1.420(17)
C40 H40A 0.9700
C40 H40B 0.9700
C37 C38 1.347(19)
C37 H37A 0.9700
C37 H37B 0.9700
C39 C38 1.382(14)
C39 H39A 0.9700
C39 H39B 0.9700
C38 H38A 0.9700
C38 H38B 0.9700

loop_
_geom_torsion_atom_site_label_1
_geom_torsion_atom_site_label_2
_geom_torsion_atom_site_label_3
_geom_torsion_atom_site_label_4
_geom_torsion
N8 Pt1 Ge1 N2 -85.3(3)
N5 Pt1 Ge1 N2 -90.3(9)
Ge2 Pt1 Ge1 N2 90.03(19)
N8 Pt1 Ge1 N1 173.9(3)
N5 Pt1 Ge1 N1 168.9(9)
Ge2 Pt1 Ge1 N1 -10.8(2)
N8 Pt1 Ge1 C16 35.6(3)
N5 Pt1 Ge1 C16 30.6(9)
Ge2 Pt1 Ge1 C16 -149.1(2)
N8 Pt1 Ge2 N4 -151.3(19)
N5 Pt1 Ge2 N4 -92.4(3)
Ge1 Pt1 Ge2 N4 87.60(19)
N8 Pt1 Ge2 N3 105.4(19)
N5 Pt1 Ge2 N3 164.4(3)
Ge1 Pt1 Ge2 N3 -15.7(2)
N8 Pt1 Ge2 C34 -29.2(19)
N5 Pt1 Ge2 C34 29.7(3)
Ge1 Pt1 Ge2 C34 -150.3(2)
N2 Ge1 N1 C1 2.4(5)
C16 Ge1 N1 C1 -98.6(5)
Pt1 Ge1 N1 C1 119.9(5)
N2 Ge1 N1 C8 -170.2(5)
C16 Ge1 N1 C8 88.8(5)
Pt1 Ge1 N1 C8 -52.7(5)
N3 Ge2 N4 C25 -2.4(5)
C34 Ge2 N4 C25 104.2(5)
Pt1 Ge2 N4 C25 -127.7(4)
N3 Ge2 N4 C30 -176.7(5)
C34 Ge2 N4 C30 -70.2(5)
Pt1 Ge2 N4 C30 58.0(5)
N4 Ge2 N3 C19 1.9(5)
C34 Ge2 N3 C19 -98.0(5)
Pt1 Ge2 N3 C19 124.8(4)
N4 Ge2 N3 C26 -174.1(5)
C34 Ge2 N3 C26 86.0(5)
Pt1 Ge2 N3 C26 -51.2(6)
N8 Pt1 N5 N6 -119.2(7)
Ge1 Pt1 N5 N6 -114.2(9)
Ge2 Pt1 N5 N6 65.5(7)
Pt1 N5 N6 N7 -175(14)
N1 Ge1 N2 C7 -5.1(5)
C16 Ge1 N2 C7 100.3(5)
Pt1 Ge1 N2 C7 -131.8(4)
N1 Ge1 N2 C12 177.9(6)
C16 Ge1 N2 C12 -76.7(6)
Pt1 Ge1 N2 C12 51.2(6)
N10 N9 N8 Pt1 176(100)
N5 Pt1 N8 N9 -52.0(6)
Ge1 Pt1 N8 N9 129.0(6)
Ge2 Pt1 N8 N9 7(2)
C19 N3 C26 C27 97.0(8)
Ge2 N3 C26 C27 -87.3(7)
C30 N4 C25 C24 -3.1(10)
Ge2 N4 C25 C24 -177.3(5)
C30 N4 C25 C19 176.4(6)
Ge2 N4 C25 C19 2.3(7)
C1 N1 C8 C9 101.2(8)
Ge1 N1 C8 C9 -86.9(7)
N1 C8 C9 C11 -69.8(8)
N1 C8 C9 C10 165.9(6)
N4 Ge2 C34 C36 174.6(5)
N3 Ge2 C34 C36 -99.1(5)
Pt1 Ge2 C34 C36 42.4(6)
N4 Ge2 C34 C35 -57.6(5)
N3 Ge2 C34 C35 28.7(5)
Pt1 Ge2 C34 C35 170.2(4)
C26 N3 C19 C20 -2.6(10)
Ge2 N3 C19 C20 -178.6(5)
C26 N3 C19 C25 174.8(6)
Ge2 N3 C19 C25 -1.2(7)
N4 C25 C19 N3 -0.7(9)
C24 C25 C19 N3 178.8(6)
N4 C25 C19 C20 176.6(6)
C24 C25 C19 C20 -3.9(11)
C25 N4 C30 C31 79.2(8)
Ge2 N4 C30 C31 -107.0(6)
C32 C31 C30 N4 60.6(8)
C33 C31 C30 N4 -176.4(6)
N3 C26 C27 C29 173.5(6)
N3 C26 C27 C28 -63.6(8)
N3 C19 C20 C21 179.5(8)
C25 C19 C20 C21 2.5(12)
C8 N1 C1 C2 -5.7(11)
Ge1 N1 C1 C2 -177.8(6)
C8 N1 C1 C7 172.7(6)
Ge1 N1 C1 C7 0.5(8)
C7 N2 C12 C13 74.1(9)
Ge1 N2 C12 C13 -109.2(6)
C14 C13 C12 N2 63.5(9)
C15 C13 C12 N2 -174.8(7)
N2 Ge1 C16 C18 -56.6(6)
N1 Ge1 C16 C18 29.5(6)
Pt1 Ge1 C16 C18 175.4(4)
N2 Ge1 C16 C17 175.1(5)
N1 Ge1 C16 C17 -98.8(5)
Pt1 Ge1 C16 C17 47.1(6)
N1 C1 C2 C3 177.5(8)
C7 C1 C2 C3 -0.7(13)
C12 N2 C7 C6 2.1(11)
Ge1 N2 C7 C6 -174.8(5)
C12 N2 C7 C1 -176.5(6)
Ge1 N2 C7 C1 6.6(8)
C5 C6 C7 N2 -174.2(8)
C5 C6 C7 C1 4.3(13)
N1 C1 C7 N2 -4.6(9)
C2 C1 C7 N2 173.7(7)
N1 C1 C7 C6 176.9(7)
C2 C1 C7 C6 -4.8(12)
C1 C2 C3 C4 4.3(16)
N4 C25 C24 C23 180.0(8)
C19 C25 C24 C23 0.5(13)
C7 C6 C5 C4 1.7(15)
C19 C20 C21 C22 1.4(15)
C2 C3 C4 C5 -0.6(16)
C6 C5 C4 C3 -4.0(16)
C25 C24 C23 C22 3.4(15)
C24 C23 C22 C21 -2.2(16)
C20 C21 C22 C23 -1.5(16)
C37 O1 C40 C39 5.3(19)
C40 O1 C37 C38 10(2)
O1 C40 C39 C38 -19(3)
C40 C39 C38 C37 23(3)
O1 C37 C38 C39 -21(3)
